data_7715286
loop_
_publ_author_name
'Meyer, Marco'
'Prescimone, Alessandro'
'Constable, Edwin C.'
'Housecroft, Catherine E.'

_publ_section_title
;
 Introducing sterically demanding substituents and
 &#x3c0;-&#x3c0;-interactions into [Cu(P^P)(N^N)]<sup>+</sup> complexes.
;
_journal_issue 12
_journal_name_full 'Dalton transactions (Cambridge, England : 2003)'
_journal_page_first 5453
_journal_page_last 5465
_journal_paper_doi 10.1039/d4dt00276h
_journal_volume 53
_journal_year 2024
_chemical_formula_moiety 'C58 H50 Cu N2 O P2, F6 P, 0.8[C4H10O1]'
_chemical_formula_sum 'C61.2 H58 Cu F6 N2 O1.8 P3'
_chemical_formula_weight 1120.74
_space_group_crystal_system triclinic
_space_group_IT_number 2
_space_group_name_Hall '-P 1'
_space_group_name_H-M_alt 'P -1'
_atom_sites_solution_hydrogens geom
_atom_sites_solution_primary dual
_audit_creation_date 2022-02-11
_audit_creation_method
;
Olex2 1.5
(compiled 2021.12.09 svn.r5202d8cf for OlexSys, GUI svn.r6439)
;
_audit_update_record
;
2024-01-09 deposited with the CCDC.	2024-02-20 downloaded from the CCDC.
;
_cell_angle_alpha 112.692(2)
_cell_angle_beta 91.288(3)
_cell_angle_gamma 110.119(3)
_cell_formula_units_Z 2
_cell_length_a 11.1103(4)
_cell_length_b 15.0046(5)
_cell_length_c 18.8034(6)
_cell_measurement_reflns_used 45184
_cell_measurement_temperature 150
_cell_measurement_theta_max 55.77
_cell_measurement_theta_min 2.90
_cell_volume 2671.60(18)
_computing_cell_refinement 'X-Area Recipe 1.37.0.0 (STOE, 2021)'
_computing_data_collection 'X-Area Pilatus3_SV 1.31.175.0 (STOE, 2021)'
_computing_data_reduction
;
X-Area Integrate 2.5.1.0 (STOE, 2021)
X-Area LANA 2.6.2.0 (STOE, 2021)
;
_computing_molecular_graphics 'Olex2 1.5 (Dolomanov et al., 2009)'
_computing_publication_material 'Olex2 1.5 (Dolomanov et al., 2009)'
_computing_structure_refinement 'SHELXL 2018/3 (Sheldrick, 2015)'
_computing_structure_solution 'SHELXT 2018/2 (Sheldrick, 2018)'
_diffrn_ambient_temperature 150
_diffrn_detector Pilatus300K
_diffrn_detector_area_resol_mean 5.81
_diffrn_detector_type 'DECTRIS PILATUS 300K'
_diffrn_measured_fraction_theta_full 0.987
_diffrn_measured_fraction_theta_max 0.961
_diffrn_measurement_details
;
 6888 frames, detector distance = 60 mm
;
_diffrn_measurement_device 'Eulerian 4-circle diffractometer'
_diffrn_measurement_device_type 'STOE STADIVARI'
_diffrn_measurement_method 'rotation method, \w scans'
_diffrn_radiation_collimation '1.2 0.6 mm diameter'
_diffrn_radiation_monochromator 'Graded multilayer mirror'
_diffrn_radiation_polarisn_norm 0
_diffrn_radiation_probe x-ray
_diffrn_radiation_type '1.3401270, 1.34 Ga K\a'
_diffrn_radiation_wavelength 1.34143
_diffrn_reflns_av_R_equivalents 0.0473
_diffrn_reflns_av_unetI/netI 0.0514
_diffrn_reflns_Laue_measured_fraction_full 0.987
_diffrn_reflns_Laue_measured_fraction_max 0.961
_diffrn_reflns_limit_h_max 13
_diffrn_reflns_limit_h_min -10
_diffrn_reflns_limit_k_max 18
_diffrn_reflns_limit_k_min -17
_diffrn_reflns_limit_l_max 22
_diffrn_reflns_limit_l_min -22
_diffrn_reflns_number 31586
_diffrn_reflns_point_group_measured_fraction_full 0.987
_diffrn_reflns_point_group_measured_fraction_max 0.961
_diffrn_reflns_theta_full 53.597
_diffrn_reflns_theta_max 55.644
_diffrn_reflns_theta_min 2.904
_diffrn_source 'Metaljet D2'
_diffrn_source_current 3.57
_diffrn_source_power 0.250
_diffrn_source_voltage 70
_exptl_absorpt_coefficient_mu 3.125
_exptl_absorpt_correction_T_max 0.1675
_exptl_absorpt_correction_T_min 0.0852
_exptl_absorpt_correction_type multi-scan
_exptl_absorpt_process_details
;
STOE X-Red32, absorption correction by Gaussian integration, analogous to
P. Coppens in: F. R. Ahmed (Editor), "Crystallographic Computing", Munksgaard,
Copenhagen (1970), 255 - 270. Afterwards scaling of reflection intensities was
performed within STOE LANA. J. Koziskova, F. Hahn, J. Richter, J. Kozisek, Acta
Chimica Slovaca, vol. 9, no. 2, 2016, pp. 136 - 140.
Finally a spherical absorption correction was done within STOE LANA.
;
_exptl_crystal_colour yellow
_exptl_crystal_colour_primary yellow
_exptl_crystal_density_diffrn 1.393
_exptl_crystal_density_method 'not measured'
_exptl_crystal_description block
_exptl_crystal_F_000 1163
_exptl_crystal_recrystallization_method
'The material was recrystallised from a mixture of DCM and Et2O  by solvent layering'
_exptl_crystal_size_max 0.17
_exptl_crystal_size_mid 0.147
_exptl_crystal_size_min 0.12
_exptl_crystal_size_rad 0.150
_refine_diff_density_max 0.997
_refine_diff_density_min -0.942
_refine_diff_density_rms 0.097
_refine_ls_extinction_method none
_refine_ls_goodness_of_fit_ref 1.046
_refine_ls_hydrogen_treatment constr
_refine_ls_matrix_type full
_refine_ls_number_parameters 612
_refine_ls_number_reflns 10050
_refine_ls_number_restraints 1
_refine_ls_restrained_S_all 1.046
_refine_ls_R_factor_all 0.0992
_refine_ls_R_factor_gt 0.0772
_refine_ls_shift/su_max 0.000
_refine_ls_shift/su_mean 0.000
_refine_ls_structure_factor_coef Fsqd
_refine_ls_weighting_details 'w=1/[\s^2^(Fo^2^)+(0.0916P)^2^+10.6228P] where P=(Fo^2^+2Fc^2^)/3'
_refine_ls_weighting_scheme calc
_refine_ls_wR_factor_gt 0.2028
_refine_ls_wR_factor_ref 0.2166
_reflns_Friedel_coverage 0.000
_reflns_number_gt 7758
_reflns_number_total 10050
_reflns_threshold_expression 'I > 2\s(I)'
_cod_data_source_file d4dt00276h2.cif
_cod_data_source_block 2
_cod_depositor_comments 'Adding full bibliography for 7715280--7715292.cif.'
_cod_original_cell_volume 2671.60(17)
_cod_original_formula_sum 'C61.20 H58 Cu F6 N2 O1.80 P3'
_cod_database_code 7715286
_shelx_shelxl_version_number 2018/3
_shelx_space_group_comment
;
The symmetry employed for this shelxl refinement is uniquely defined
by the following loop, which should always be used as a source of
symmetry information in preference to the above space-group names.
They are only intended as comments.
;
_shelx_estimated_absorpt_t_max 0.706
_shelx_estimated_absorpt_t_min 0.619
_olex2_refinement_description
;
1. Fixed Uiso
 At 1.2 times of:
  All C(H) groups, All C(H,H) groups, All C(H,H,H,H) groups
 At 1.5 times of:
  All C(H,H,H) groups
2. Restrained distances
 C14-C13 \\sim C20-C13
 with sigma of 0.02
3. Uiso/Uaniso restraints and constraints
Uanis(C20) = Uanis(C24) = Uanis(C23) = Uanis(C21) = Uanis(C25) = Uanis(C22)
Uanis(C14) = Uanis(C18) = Uanis(C17) = Uanis(C15) = Uanis(C19) = Uanis(C16)
4. Others
 Fixed Sof: H13A(0.65) H13B(0.65) H13C(0.35) H13D(0.35) C14(0.65) C15(0.65)
 H15(0.65) C16(0.65) H16(0.65) C17(0.65) H17(0.65) C18(0.65) H18(0.65)
 C19(0.65) H19(0.65) C20(0.35) C21(0.35) H21(0.35) C22(0.35) H22(0.35)
 C23(0.35) H23(0.35) C24(0.35) H24(0.35) C25(0.35) H25(0.35)
5.a Secondary CH2 refined with riding coordinates:
 C11(H11A,H11B), C12(H12A,H12B), C13(H13A,H13B), C13(H13C,H13D)
5.b Aromatic/amide H refined with riding coordinates:
 C27(H27), C28(H28), C31(H31), C10(H10), C41(H41), C43(H43), C7(H7), C29(H29),
 C48(H48), C33(H33), C30(H30), C34(H34), C4(H4), C9(H9), C37(H37), C50(H50),
 C49(H49), C54(H54), C56(H56), C58(H58), C60(H60), C8(H8), C55(H55), C36(H36),
 C61(H61), C35(H35), C64(H64), C57(H57), C42(H42), C2(H2), C3(H3), C62(H62),
 C63(H63), C15(H15), C16(H16), C17(H17), C18(H18), C19(H19), C21(H21), C22(H22),
  C23(H23), C24(H24), C25(H25)
5.c Fitted hexagon refined as free rotating group:
 C14(C15,C16,C17,C18,C19), C20(C21,C22,C23,C24,C25)
5.d Idealised Me refined as rotating group:
 C52(H52A,H52B,H52C), C51(H51A,H51B,H51C)
;
_smtbx_masks_void_probe_radius 1.2
_smtbx_masks_void_truncation_radius 1.2
_olex2_date_sample_data_collection 2022-02-09
_olex2_date_sample_submission 2022-01-20
_olex2_exptl_crystal_mounting_method 'The crystal was mounted on a mylar loop in perfluoroether oil'
_olex2_submission_original_sample_id MEM149_150K
_olex2_submission_special_instructions 'No special instructions were received'
_stoe_detector_distance '60.0 mm'
_stoe_detector_pixelsize_x '0.172 mm'
_stoe_detector_pixelsize_y '0.172 mm'
_stoe_detector_size_x '8.4 cm'
_stoe_detector_size_y '10.6 cm'
_stoe_evaluation_integration_a 8.0
_stoe_evaluation_integration_b 0.1
_stoe_evaluation_integration_ems 0.014
_stoe_evaluation_lana_bis_l_even_max -
_stoe_evaluation_lana_bis_l_odd_max -
_stoe_evaluation_lana_bos_l_even_max 4
_stoe_evaluation_lana_bos_l_odd_max 1
_stoe_evaluation_lana_completeness 96.2
_stoe_evaluation_lana_dxs_max_order 1
_stoe_evaluation_lana_dys_max_order 1
_stoe_evaluation_lana_fs_max_order 3
_stoe_evaluation_lana_max_2theta_available 111.3
_stoe_evaluation_lana_max_2theta_desired 111.3
_stoe_evaluation_lana_mean_redundancy 3.1
_stoe_evaluation_lana_number_refls_after_or 31603
_stoe_evaluation_lana_number_refls_outliers 8896
_stoe_evaluation_lana_number_refls_total 40499
_stoe_evaluation_lana_number_refls_unique 10059
_stoe_evaluation_lana_number_refls_written 31603
_stoe_evaluation_lana_or_c1 0.035
_stoe_evaluation_lana_or_c2 0
_stoe_evaluation_lana_or_c3 0
_stoe_evaluation_lana_or_c4 0.7
_stoe_evaluation_lana_point_group -1
_stoe_evaluation_lana_table
;
#----------------------------------------------------------------------------
2Theta          11.4   23.2   35.0   46.8   58.6   70.4   82.2   94.0  105.8
#----------------------------------------------------------------------------
<Resolution>    5.88   3.20   2.20   1.65   1.37   1.16   1.02   0.92   0.85
N(total)         217    647   1388   4162   7476   7156   7589   7315   4549
<Redundancy>     2.5    2.1    2.2    3.5    4.6    3.5    3.3    2.9    2.2
Complet. [%%]   100.0   99.1   99.8   99.5  100.0   99.7   99.3   98.6   83.9
<I/sigma>      213.8  126.7   62.6   31.8   18.1   10.8    6.3    3.9    3.0
R(int)         0.047  0.035  0.042  0.029  0.037  0.045  0.070  0.102  0.136
#----------------------------------------------------------------------------
;
_stoe_measurement_identifier MEM149_150K
_stoe_measurement_max_exposure_per_frame '12.0 s'
_stoe_measurement_mean_exposure_per_frame '10.1 s'
_stoe_measurement_min_exposure_per_frame '3.0 s'
_stoe_measurement_total_exposure_time '19.3 h'
_stoe_measurement_total_frame_number 6888
_stoe_measurement_total_run_number 44
_stoe_measurement_tube_power '250 W'

loop_
_space_group_symop_operation_xyz
'x, y, z'
'-x, -y, -z'

loop_
_atom_site_label
_atom_site_type_symbol
_atom_site_fract_x
_atom_site_fract_y
_atom_site_fract_z
_atom_site_U_iso_or_equiv
_atom_site_adp_type
_atom_site_occupancy
_atom_site_site_symmetry_order
_atom_site_calc_flag
_atom_site_refinement_flags_posn
_atom_site_refinement_flags_adp
_atom_site_refinement_flags_occupancy
_atom_site_disorder_assembly
_atom_site_disorder_group
Cu1 Cu 0.68985(7) 0.65392(6) 0.32558(4) 0.0270(2) Uani 1 1 d . . . . .
P1 P 0.53492(12) 0.67988(10) 0.39799(7) 0.0265(3) Uani 1 1 d . . . . .
P2 P 0.62083(12) 0.59780(10) 0.19564(7) 0.0284(3) Uani 1 1 d . . . . .
P3 P 0.84286(13) 1.14490(11) 0.35341(9) 0.0351(3) Uani 1 1 d . . . . .
F1 F 0.9776(3) 1.1964(3) 0.4131(2) 0.0507(9) Uani 1 1 d . . . . .
F4 F 0.7085(3) 1.0940(3) 0.2932(2) 0.0502(8) Uani 1 1 d . . . . .
O1 O 0.3892(3) 0.5150(3) 0.2497(2) 0.0302(7) Uani 1 1 d . . . . .
F6 F 0.7864(4) 1.2190(4) 0.4155(2) 0.0702(12) Uani 1 1 d . . . . .
F3 F 0.9016(4) 1.0747(4) 0.2898(2) 0.0702(12) Uani 1 1 d . . . . .
F2 F 0.8960(4) 1.2303(3) 0.3188(3) 0.0719(12) Uani 1 1 d . . . . .
F5 F 0.7890(4) 1.0598(4) 0.3861(3) 0.0794(14) Uani 1 1 d . . . . .
N2 N 0.8635(4) 0.7798(3) 0.3682(2) 0.0308(9) Uani 1 1 d . . . . .
N1 N 0.8066(4) 0.5881(3) 0.3589(2) 0.0331(10) Uani 1 1 d . . . . .
C38 C 0.4010(5) 0.5599(4) 0.3851(3) 0.0295(11) Uani 1 1 d . . . . .
C27 C 0.7075(5) 0.7785(4) 0.5403(3) 0.0312(11) Uani 1 1 d . . . . .
H27 H 0.767967 0.757738 0.509707 0.037 Uiso 1 1 calc R U . . .
C40 C 0.2487(5) 0.3871(4) 0.2893(3) 0.0309(11) Uani 1 1 d . . . . .
C39 C 0.3443(5) 0.4851(4) 0.3091(3) 0.0292(11) Uani 1 1 d . . . . .
C26 C 0.5826(5) 0.7530(4) 0.5042(3) 0.0299(11) Uani 1 1 d . . . . .
C32 C 0.4570(5) 0.7564(4) 0.3742(3) 0.0279(10) Uani 1 1 d . . . . .
C47 C 0.5001(5) 0.4637(4) 0.1453(3) 0.0304(11) Uani 1 1 d . . . . .
C45 C 0.3020(5) 0.3351(4) 0.1563(3) 0.0350(12) Uani 1 1 d . . . . .
C59 C 0.5441(5) 0.6746(4) 0.1705(3) 0.0326(11) Uani 1 1 d . . . . .
C5 C 0.9303(5) 0.6555(4) 0.3910(3) 0.0342(12) Uani 1 1 d . . . . .
C46 C 0.3950(5) 0.4346(4) 0.1822(3) 0.0302(11) Uani 1 1 d . . . . .
C28 C 0.7447(5) 0.8343(4) 0.6214(3) 0.0368(12) Uani 1 1 d . . . . .
H28 H 0.830633 0.852108 0.645733 0.044 Uiso 1 1 calc R U . . .
C31 C 0.4959(5) 0.7855(4) 0.5508(3) 0.0323(11) Uani 1 1 d . . . . .
H31 H 0.410934 0.770276 0.526682 0.039 Uiso 1 1 calc R U . . .
C10 C 0.8871(5) 0.8763(4) 0.3718(3) 0.0370(12) Uani 1 1 d . . . . .
H10 H 0.817329 0.888894 0.352947 0.044 Uiso 1 1 calc R U . . .
C53 C 0.7486(5) 0.5993(4) 0.1355(3) 0.0326(11) Uani 1 1 d . . . . .
C41 C 0.2082(6) 0.3622(4) 0.3513(3) 0.0387(13) Uani 1 1 d . . . . .
H41 H 0.142908 0.295763 0.340808 0.046 Uiso 1 1 calc R U . . .
C43 C 0.3578(5) 0.5309(4) 0.4459(3) 0.0355(12) Uani 1 1 d . . . . .
H43 H 0.394210 0.578375 0.498952 0.043 Uiso 1 1 calc R U . . .
C44 C 0.1909(5) 0.3155(4) 0.2027(3) 0.0382(12) Uani 1 1 d . . . . .
C7 C 1.0863(5) 0.8430(5) 0.4287(3) 0.0412(13) Uani 1 1 d . . . . .
H7 H 1.154723 0.830684 0.449375 0.049 Uiso 1 1 calc R U . . .
C29 C 0.6573(6) 0.8635(4) 0.6660(3) 0.0373(12) Uani 1 1 d . . . . .
H29 H 0.682757 0.900718 0.721228 0.045 Uiso 1 1 calc R U . . .
C48 C 0.5082(6) 0.3871(5) 0.0772(3) 0.0398(13) Uani 1 1 d . . . . .
H48 H 0.576389 0.404002 0.049246 0.048 Uiso 1 1 calc R U . . .
C6 C 0.9628(5) 0.7628(4) 0.3966(3) 0.0328(11) Uani 1 1 d . . . . .
C33 C 0.3317(5) 0.7138(4) 0.3303(3) 0.0370(12) Uani 1 1 d . . . . .
H33 H 0.279420 0.641813 0.314101 0.044 Uiso 1 1 calc R U . . .
C30 C 0.5319(5) 0.8389(4) 0.6308(3) 0.0354(12) Uani 1 1 d . . . . .
H30 H 0.471458 0.858861 0.661861 0.042 Uiso 1 1 calc R U . . .
C1 C 0.7702(6) 0.4892(4) 0.3526(3) 0.0392(13) Uani 1 1 d . . . . .
C34 C 0.2839(6) 0.7768(5) 0.3103(4) 0.0453(14) Uani 1 1 d . . . . .
H34 H 0.198994 0.747438 0.280153 0.054 Uiso 1 1 calc R U . . .
C4 C 1.0215(6) 0.6265(5) 0.4179(4) 0.0481(15) Uani 1 1 d . . . . .
H4 H 1.108587 0.675025 0.439975 0.058 Uiso 1 1 calc R U . . .
C9 C 1.0075(6) 0.9572(5) 0.4017(3) 0.0427(13) Uani 1 1 d . . . . .
H9 H 1.021064 1.023699 0.402620 0.051 Uiso 1 1 calc R U . . .
C37 C 0.5306(5) 0.8617(4) 0.3970(4) 0.0410(13) Uani 1 1 d . . . . .
H37 H 0.616439 0.891124 0.425904 0.049 Uiso 1 1 calc R U . . .
C50 C 0.3155(6) 0.2593(4) 0.0886(3) 0.0436(14) Uani 1 1 d . . . . .
H50 H 0.254423 0.189149 0.069172 0.052 Uiso 1 1 calc R U . . .
C49 C 0.4163(6) 0.2849(5) 0.0495(3) 0.0456(14) Uani 1 1 d . . . . .
H49 H 0.423201 0.232376 0.003086 0.055 Uiso 1 1 calc R U . . .
C54 C 0.7407(6) 0.6128(5) 0.0669(3) 0.0411(13) Uani 1 1 d . . . . .
H54 H 0.665585 0.619893 0.048638 0.049 Uiso 1 1 calc R U . . .
C56 C 0.9503(6) 0.6047(5) 0.0505(4) 0.0502(16) Uani 1 1 d . . . . .
H56 H 1.018868 0.606300 0.021126 0.060 Uiso 1 1 calc R U . . .
C58 C 0.8594(6) 0.5886(5) 0.1612(3) 0.0416(13) Uani 1 1 d . . . . .
H58 H 0.866153 0.579499 0.208203 0.050 Uiso 1 1 calc R U . . .
C60 C 0.4197(6) 0.6307(5) 0.1260(3) 0.0436(14) Uani 1 1 d . . . . .
H60 H 0.370631 0.557828 0.107508 0.052 Uiso 1 1 calc R U . . .
C8 C 1.1080(6) 0.9386(5) 0.4302(4) 0.0484(15) Uani 1 1 d . . . . .
H8 H 1.192161 0.992665 0.450764 0.058 Uiso 1 1 calc R U . . .
C55 C 0.8412(6) 0.6159(5) 0.0251(4) 0.0473(15) Uani 1 1 d . . . . .
H55 H 0.835208 0.625863 -0.021623 0.057 Uiso 1 1 calc R U . . .
C36 C 0.4816(6) 0.9252(5) 0.3786(4) 0.0484(15) Uani 1 1 d . . . . .
H36 H 0.532088 0.997761 0.396497 0.058 Uiso 1 1 calc R U . . .
C61 C 0.3673(7) 0.6931(6) 0.1087(4) 0.0550(17) Uani 1 1 d . . . . .
H61 H 0.282424 0.662430 0.078277 0.066 Uiso 1 1 calc R U . . .
C35 C 0.3582(6) 0.8816(5) 0.3338(4) 0.0467(15) Uani 1 1 d . . . . .
H35 H 0.324867 0.923837 0.319390 0.056 Uiso 1 1 calc R U . . .
C64 C 0.6118(7) 0.7807(5) 0.1975(4) 0.0510(16) Uani 1 1 d . . . . .
H64 H 0.695707 0.812386 0.229234 0.061 Uiso 1 1 calc R U . . .
C52 C 0.0886(6) 0.3509(6) 0.1783(4) 0.0524(16) Uani 1 1 d . . . . .
H52A H 0.130793 0.423297 0.184783 0.079 Uiso 1 1 calc R U . . .
H52B H 0.021714 0.346358 0.211360 0.079 Uiso 1 1 calc R U . . .
H52C H 0.047956 0.305571 0.123353 0.079 Uiso 1 1 calc R U . . .
C11 C 0.6344(6) 0.4151(4) 0.3131(4) 0.0463(14) Uani 1 1 d . . . . .
H11A H 0.592345 0.449521 0.290954 0.056 Uiso 1 1 calc R U . . .
H11B H 0.584697 0.399397 0.352720 0.056 Uiso 1 1 calc R U . . .
C57 C 0.9597(6) 0.5912(6) 0.1186(4) 0.0517(16) Uani 1 1 d . . . . .
H57 H 1.034860 0.583745 0.136257 0.062 Uiso 1 1 calc R U . . .
C42 C 0.2626(6) 0.4337(4) 0.4283(3) 0.0414(13) Uani 1 1 d . . . . .
H42 H 0.233627 0.415420 0.469776 0.050 Uiso 1 1 calc R U . . .
C2 C 0.8581(7) 0.4587(6) 0.3803(4) 0.0554(17) Uani 1 1 d . . . . .
H2 H 0.830762 0.389716 0.377243 0.066 Uiso 1 1 calc R U . . .
C3 C 0.9839(8) 0.5266(6) 0.4121(4) 0.0577(18) Uani 1 1 d . . . . .
H3 H 1.044658 0.504825 0.430046 0.069 Uiso 1 1 calc R U . . .
C12 C 0.6265(7) 0.3115(5) 0.2470(4) 0.0594(18) Uani 1 1 d . . . . .
H12A H 0.650819 0.270130 0.270619 0.071 Uiso 1 1 calc R U . . .
H12B H 0.535156 0.270899 0.219042 0.071 Uiso 1 1 calc R U . . .
C51 C 0.1287(7) 0.2002(5) 0.1877(4) 0.0607(19) Uani 1 1 d . . . . .
H51A H 0.095128 0.157326 0.131608 0.091 Uiso 1 1 calc R U . . .
H51B H 0.057011 0.190202 0.216945 0.091 Uiso 1 1 calc R U . . .
H51C H 0.194283 0.179314 0.205082 0.091 Uiso 1 1 calc R U . . .
C62 C 0.4363(8) 0.7983(6) 0.1349(4) 0.0576(18) Uani 1 1 d . . . . .
H62 H 0.399993 0.840766 0.122868 0.069 Uiso 1 1 calc R U . . .
C63 C 0.5590(9) 0.8416(6) 0.1788(4) 0.067(2) Uani 1 1 d . . . . .
H63 H 0.608257 0.914331 0.196527 0.080 Uiso 1 1 calc R U . . .
C13 C 0.7123(8) 0.3255(6) 0.1887(4) 0.0618(18) Uani 1 1 d D . . . .
H13A H 0.801957 0.370921 0.218242 0.074 Uiso 0.65 1 calc R U P A 1
H13B H 0.684098 0.364480 0.164219 0.074 Uiso 0.65 1 calc R U P A 1
H13C H 0.804703 0.364626 0.214943 0.074 Uiso 0.35 1 calc R U P B 2
H13D H 0.687958 0.364559 0.162712 0.074 Uiso 0.35 1 calc R U P B 2
C14 C 0.7194(15) 0.2301(7) 0.1234(5) 0.099(2) Uani 0.65 1 d DG . P C 1
C15 C 0.7057(12) 0.1408(8) 0.1343(4) 0.099(2) Uani 0.65 1 d G . P C 1
H15 H 0.683753 0.136492 0.181718 0.119 Uiso 0.65 1 calc R U P C 1
C16 C 0.7240(13) 0.0578(7) 0.0757(5) 0.099(2) Uani 0.65 1 d G . P C 1
H16 H 0.714625 -0.003244 0.083107 0.119 Uiso 0.65 1 calc R U P C 1
C17 C 0.7560(12) 0.0641(7) 0.0063(5) 0.099(2) Uani 0.65 1 d G . P C 1
H17 H 0.768564 0.007367 -0.033743 0.119 Uiso 0.65 1 calc R U P C 1
C18 C 0.7697(14) 0.1534(9) -0.0045(5) 0.099(2) Uani 0.65 1 d G . P C 1
H18 H 0.791631 0.157714 -0.051984 0.119 Uiso 0.65 1 calc R U P C 1
C19 C 0.7514(16) 0.2364(7) 0.0540(6) 0.099(2) Uani 0.65 1 d G . P C 1
H19 H 0.760760 0.297450 0.046626 0.119 Uiso 0.65 1 calc R U P C 1
C20 C 0.692(2) 0.2160(14) 0.1293(10) 0.115(6) Uani 0.35 1 d DG . P C 2
C21 C 0.612(2) 0.1146(17) 0.1160(9) 0.115(6) Uani 0.35 1 d G . P C 2
H21 H 0.566576 0.101896 0.155507 0.138 Uiso 0.35 1 calc R U P C 2
C22 C 0.5987(19) 0.0318(13) 0.0450(11) 0.115(6) Uani 0.35 1 d G . P C 2
H22 H 0.544082 -0.037439 0.035962 0.138 Uiso 0.35 1 calc R U P C 2
C23 C 0.665(2) 0.0504(16) -0.0128(9) 0.115(6) Uani 0.35 1 d G . P C 2
H23 H 0.656052 -0.006135 -0.061294 0.138 Uiso 0.35 1 calc R U P C 2
C24 C 0.745(2) 0.1518(19) 0.0005(12) 0.115(6) Uani 0.35 1 d G . P C 2
H24 H 0.790515 0.164504 -0.039006 0.138 Uiso 0.35 1 calc R U P C 2
C25 C 0.758(2) 0.2346(14) 0.0715(14) 0.115(6) Uani 0.35 1 d G . P C 2
H25 H 0.813011 0.303841 0.080538 0.138 Uiso 0.35 1 calc R U P C 2

loop_
_atom_site_aniso_label
_atom_site_aniso_U_11
_atom_site_aniso_U_22
_atom_site_aniso_U_33
_atom_site_aniso_U_23
_atom_site_aniso_U_13
_atom_site_aniso_U_12
Cu1 0.0270(4) 0.0275(4) 0.0299(4) 0.0142(3) 0.0095(3) 0.0114(3)
P1 0.0264(6) 0.0248(6) 0.0315(6) 0.0137(5) 0.0111(5) 0.0109(5)
P2 0.0267(6) 0.0302(6) 0.0283(6) 0.0143(5) 0.0090(5) 0.0084(5)
P3 0.0280(7) 0.0318(7) 0.0456(8) 0.0169(6) 0.0104(6) 0.0107(6)
F1 0.0284(17) 0.065(2) 0.054(2) 0.0235(18) 0.0063(15) 0.0148(16)
F4 0.0425(19) 0.046(2) 0.052(2) 0.0132(16) 0.0001(16) 0.0152(16)
O1 0.0340(19) 0.0271(17) 0.0308(18) 0.0147(15) 0.0126(15) 0.0100(15)
F6 0.043(2) 0.082(3) 0.062(2) 0.000(2) 0.0044(18) 0.031(2)
F3 0.067(3) 0.078(3) 0.064(3) 0.011(2) 0.013(2) 0.046(2)
F2 0.056(2) 0.065(3) 0.108(3) 0.060(3) 0.008(2) 0.012(2)
F5 0.053(2) 0.076(3) 0.120(4) 0.077(3) 0.003(2) -0.002(2)
N2 0.029(2) 0.034(2) 0.031(2) 0.0156(19) 0.0095(18) 0.0126(19)
N1 0.040(3) 0.037(2) 0.032(2) 0.018(2) 0.0161(19) 0.021(2)
C38 0.030(3) 0.026(2) 0.039(3) 0.019(2) 0.015(2) 0.013(2)
C27 0.031(3) 0.031(3) 0.038(3) 0.018(2) 0.012(2) 0.015(2)
C40 0.032(3) 0.023(2) 0.038(3) 0.014(2) 0.012(2) 0.009(2)
C39 0.032(3) 0.029(3) 0.036(3) 0.022(2) 0.018(2) 0.013(2)
C26 0.031(3) 0.030(3) 0.039(3) 0.023(2) 0.014(2) 0.014(2)
C32 0.029(3) 0.031(3) 0.033(3) 0.019(2) 0.017(2) 0.015(2)
C47 0.031(3) 0.029(3) 0.029(3) 0.014(2) 0.007(2) 0.007(2)
C45 0.035(3) 0.028(3) 0.035(3) 0.011(2) 0.005(2) 0.005(2)
C59 0.034(3) 0.036(3) 0.029(3) 0.014(2) 0.007(2) 0.015(2)
C5 0.035(3) 0.045(3) 0.030(3) 0.015(2) 0.011(2) 0.024(3)
C46 0.036(3) 0.026(2) 0.027(2) 0.011(2) 0.009(2) 0.011(2)
C28 0.035(3) 0.042(3) 0.039(3) 0.023(3) 0.006(2) 0.014(2)
C31 0.034(3) 0.031(3) 0.037(3) 0.015(2) 0.012(2) 0.016(2)
C10 0.035(3) 0.029(3) 0.043(3) 0.016(2) 0.009(2) 0.007(2)
C53 0.031(3) 0.026(2) 0.032(3) 0.009(2) 0.009(2) 0.004(2)
C41 0.044(3) 0.027(3) 0.048(3) 0.023(3) 0.020(3) 0.010(2)
C43 0.044(3) 0.032(3) 0.037(3) 0.020(2) 0.015(2) 0.014(2)
C44 0.033(3) 0.032(3) 0.042(3) 0.016(2) 0.012(2) 0.004(2)
C7 0.028(3) 0.045(3) 0.041(3) 0.010(3) 0.005(2) 0.012(3)
C29 0.052(3) 0.031(3) 0.034(3) 0.017(2) 0.012(2) 0.018(3)
C48 0.041(3) 0.042(3) 0.037(3) 0.019(3) 0.016(2) 0.013(3)
C6 0.030(3) 0.040(3) 0.033(3) 0.017(2) 0.013(2) 0.016(2)
C33 0.037(3) 0.035(3) 0.039(3) 0.012(2) 0.009(2) 0.018(2)
C30 0.038(3) 0.033(3) 0.043(3) 0.019(2) 0.018(2) 0.018(2)
C1 0.050(3) 0.039(3) 0.041(3) 0.021(3) 0.019(3) 0.025(3)
C34 0.047(3) 0.052(4) 0.044(3) 0.017(3) 0.007(3) 0.031(3)
C4 0.047(3) 0.056(4) 0.042(3) 0.012(3) 0.001(3) 0.029(3)
C9 0.040(3) 0.034(3) 0.044(3) 0.013(3) 0.012(3) 0.007(3)
C37 0.033(3) 0.032(3) 0.065(4) 0.027(3) 0.015(3) 0.011(2)
C50 0.050(3) 0.029(3) 0.036(3) 0.007(2) 0.005(3) 0.004(3)
C49 0.047(3) 0.034(3) 0.038(3) 0.003(2) 0.010(3) 0.010(3)
C54 0.039(3) 0.046(3) 0.037(3) 0.020(3) 0.010(2) 0.011(3)
C56 0.042(3) 0.049(4) 0.041(3) 0.008(3) 0.023(3) 0.007(3)
C58 0.041(3) 0.051(3) 0.034(3) 0.016(3) 0.012(2) 0.021(3)
C60 0.037(3) 0.055(4) 0.044(3) 0.026(3) 0.010(3) 0.017(3)
C8 0.030(3) 0.048(4) 0.050(4) 0.012(3) 0.007(3) 0.006(3)
C55 0.049(4) 0.047(3) 0.038(3) 0.016(3) 0.019(3) 0.011(3)
C36 0.047(4) 0.037(3) 0.079(5) 0.038(3) 0.025(3) 0.020(3)
C61 0.047(4) 0.088(5) 0.058(4) 0.046(4) 0.020(3) 0.039(4)
C35 0.054(4) 0.052(4) 0.063(4) 0.039(3) 0.028(3) 0.034(3)
C64 0.064(4) 0.035(3) 0.040(3) 0.011(3) -0.012(3) 0.009(3)
C52 0.035(3) 0.065(4) 0.048(4) 0.020(3) 0.006(3) 0.012(3)
C11 0.053(4) 0.033(3) 0.061(4) 0.024(3) 0.021(3) 0.021(3)
C57 0.037(3) 0.065(4) 0.050(4) 0.016(3) 0.016(3) 0.023(3)
C42 0.054(4) 0.036(3) 0.042(3) 0.024(3) 0.022(3) 0.016(3)
C2 0.076(5) 0.057(4) 0.052(4) 0.025(3) 0.015(3) 0.044(4)
C3 0.076(5) 0.064(4) 0.053(4) 0.026(3) 0.007(4) 0.048(4)
C12 0.058(4) 0.045(4) 0.067(5) 0.019(3) 0.014(3) 0.015(3)
C51 0.066(5) 0.032(3) 0.058(4) 0.015(3) 0.015(3) -0.008(3)
C62 0.083(5) 0.065(5) 0.044(4) 0.024(3) 0.016(4) 0.050(4)
C63 0.106(6) 0.039(4) 0.052(4) 0.016(3) -0.005(4) 0.028(4)
C13 0.070(5) 0.064(5) 0.062(4) 0.030(4) 0.013(4) 0.034(4)
C14 0.162(6) 0.098(5) 0.057(3) 0.023(3) 0.018(4) 0.084(5)
C15 0.162(6) 0.098(5) 0.057(3) 0.023(3) 0.018(4) 0.084(5)
C16 0.162(6) 0.098(5) 0.057(3) 0.023(3) 0.018(4) 0.084(5)
C17 0.162(6) 0.098(5) 0.057(3) 0.023(3) 0.018(4) 0.084(5)
C18 0.162(6) 0.098(5) 0.057(3) 0.023(3) 0.018(4) 0.084(5)
C19 0.162(6) 0.098(5) 0.057(3) 0.023(3) 0.018(4) 0.084(5)
C20 0.113(11) 0.146(13) 0.071(8) -0.005(9) -0.016(7) 0.091(11)
C21 0.113(11) 0.146(13) 0.071(8) -0.005(9) -0.016(7) 0.091(11)
C22 0.113(11) 0.146(13) 0.071(8) -0.005(9) -0.016(7) 0.091(11)
C23 0.113(11) 0.146(13) 0.071(8) -0.005(9) -0.016(7) 0.091(11)
C24 0.113(11) 0.146(13) 0.071(8) -0.005(9) -0.016(7) 0.091(11)
C25 0.113(11) 0.146(13) 0.071(8) -0.005(9) -0.016(7) 0.091(11)

loop_
_atom_type_symbol
_atom_type_description
_atom_type_scat_dispersion_real
_atom_type_scat_dispersion_imag
_atom_type_scat_source
C C 0.0137 0.0067 'International Tables Vol C Tables 4.2.6.8 and 6.1.1.4'
Cu Cu -2.7974 3.6876 'International Tables Vol C Tables 4.2.6.8 and 6.1.1.4'
F F 0.0583 0.0400 'International Tables Vol C Tables 4.2.6.8 and 6.1.1.4'
H H 0.0000 0.0000 'International Tables Vol C Tables 4.2.6.8 and 6.1.1.4'
N N 0.0241 0.0134 'International Tables Vol C Tables 4.2.6.8 and 6.1.1.4'
O O 0.0389 0.0241 'International Tables Vol C Tables 4.2.6.8 and 6.1.1.4'
P P 0.2543 0.3332 'International Tables Vol C Tables 4.2.6.8 and 6.1.1.4'

loop_
_exptl_crystal_face_index_h
_exptl_crystal_face_index_k
_exptl_crystal_face_index_l
_exptl_crystal_face_perp_dist
-3 -1 30 0.2027
2 -10 1 0.0930
30 28 -23 0.1453
-3 3 1 0.1148
19 -30 21 0.0337
-30 3 -2 0.0888
-2 15 -3 0.0663
0 1 -30 0.1663
30 -7 7 0.0864
-19 30 -18 0.0362
15 -13 -3 0.0956

loop_
_geom_angle_atom_site_label_1
_geom_angle_atom_site_label_2
_geom_angle_atom_site_label_3
_geom_angle
_geom_angle_site_symmetry_1
_geom_angle_site_symmetry_3
_geom_angle_publ_flag
P1 Cu1 P2 112.81(5) . . ?
N2 Cu1 P1 112.53(12) . . ?
N2 Cu1 P2 112.92(12) . . ?
N2 Cu1 N1 79.93(17) . . ?
N1 Cu1 P1 116.50(12) . . ?
N1 Cu1 P2 117.95(12) . . ?
C38 P1 Cu1 114.06(16) . . ?
C38 P1 C26 103.9(2) . . ?
C38 P1 C32 104.7(2) . . ?
C26 P1 Cu1 118.89(16) . . ?
C32 P1 Cu1 112.74(15) . . ?
C32 P1 C26 100.8(2) . . ?
C47 P2 Cu1 116.01(16) . . ?
C47 P2 C53 103.0(2) . . ?
C59 P2 Cu1 115.25(17) . . ?
C59 P2 C47 103.1(2) . . ?
C59 P2 C53 102.1(2) . . ?
C53 P2 Cu1 115.39(18) . . ?
F1 P3 F4 179.5(2) . . ?
F6 P3 F1 90.7(2) . . ?
F6 P3 F4 89.4(2) . . ?
F6 P3 F2 89.5(3) . . ?
F3 P3 F1 89.4(2) . . ?
F3 P3 F4 90.5(2) . . ?
F3 P3 F6 177.4(3) . . ?
F3 P3 F2 87.9(3) . . ?
F2 P3 F1 90.7(2) . . ?
F2 P3 F4 88.9(2) . . ?
F5 P3 F1 90.2(2) . . ?
F5 P3 F4 90.3(2) . . ?
F5 P3 F6 90.9(3) . . ?
F5 P3 F3 91.8(3) . . ?
F5 P3 F2 179.1(3) . . ?
C46 O1 C39 114.9(4) . . ?
C10 N2 Cu1 126.8(4) . . ?
C10 N2 C6 118.2(5) . . ?
C6 N2 Cu1 115.0(3) . . ?
C5 N1 Cu1 113.5(3) . . ?
C5 N1 C1 119.2(5) . . ?
C1 N1 Cu1 127.3(4) . . ?
C39 C38 P1 118.0(4) . . ?
C39 C38 C43 116.3(4) . . ?
C43 C38 P1 125.4(4) . . ?
C26 C27 H27 119.8 . . ?
C26 C27 C28 120.4(5) . . ?
C28 C27 H27 119.8 . . ?
C39 C40 C41 116.5(5) . . ?
C39 C40 C44 119.0(4) . . ?
C41 C40 C44 124.4(5) . . ?
C38 C39 O1 115.4(4) . . ?
C40 C39 O1 119.4(5) . . ?
C40 C39 C38 125.2(4) . . ?
C27 C26 P1 120.0(4) . . ?
C27 C26 C31 118.5(5) . . ?
C31 C26 P1 121.5(4) . . ?
C33 C32 P1 123.9(4) . . ?
C37 C32 P1 117.4(4) . . ?
C37 C32 C33 118.6(5) . . ?
C46 C47 P2 116.7(4) . . ?
C48 C47 P2 125.9(4) . . ?
C48 C47 C46 117.2(5) . . ?
C46 C45 C44 118.4(5) . . ?
C46 C45 C50 116.7(5) . . ?
C50 C45 C44 124.9(5) . . ?
C60 C59 P2 123.0(4) . . ?
C64 C59 P2 118.6(4) . . ?
C64 C59 C60 118.4(5) . . ?
N1 C5 C6 116.1(4) . . ?
N1 C5 C4 121.8(5) . . ?
C4 C5 C6 122.1(5) . . ?
O1 C46 C47 115.1(4) . . ?
C45 C46 O1 120.4(4) . . ?
C45 C46 C47 124.4(5) . . ?
C27 C28 H28 120.0 . . ?
C29 C28 C27 120.0(5) . . ?
C29 C28 H28 120.0 . . ?
C26 C31 H31 119.4 . . ?
C30 C31 C26 121.1(5) . . ?
C30 C31 H31 119.4 . . ?
N2 C10 H10 118.4 . . ?
N2 C10 C9 123.1(5) . . ?
C9 C10 H10 118.4 . . ?
C54 C53 P2 122.9(4) . . ?
C54 C53 C58 118.9(5) . . ?
C58 C53 P2 118.2(4) . . ?
C40 C41 H41 119.7 . . ?
C42 C41 C40 120.5(5) . . ?
C42 C41 H41 119.7 . . ?
C38 C43 H43 119.9 . . ?
C42 C43 C38 120.1(5) . . ?
C42 C43 H43 119.9 . . ?
C40 C44 C45 107.0(4) . . ?
C40 C44 C52 107.2(5) . . ?
C52 C44 C45 108.2(5) . . ?
C51 C44 C40 112.3(5) . . ?
C51 C44 C45 111.6(5) . . ?
C51 C44 C52 110.3(5) . . ?
C6 C7 H7 120.1 . . ?
C8 C7 H7 120.1 . . ?
C8 C7 C6 119.8(5) . . ?
C28 C29 H29 119.8 . . ?
C28 C29 C30 120.5(5) . . ?
C30 C29 H29 119.8 . . ?
C47 C48 H48 120.0 . . ?
C47 C48 C49 120.0(5) . . ?
C49 C48 H48 120.0 . . ?
N2 C6 C5 115.4(5) . . ?
N2 C6 C7 120.8(5) . . ?
C7 C6 C5 123.8(5) . . ?
C32 C33 H33 120.1 . . ?
C34 C33 C32 119.9(5) . . ?
C34 C33 H33 120.1 . . ?
C31 C30 C29 119.5(5) . . ?
C31 C30 H30 120.3 . . ?
C29 C30 H30 120.3 . . ?
N1 C1 C11 117.7(5) . . ?
N1 C1 C2 120.3(6) . . ?
C2 C1 C11 121.9(6) . . ?
C33 C34 H34 119.6 . . ?
C35 C34 C33 120.8(6) . . ?
C35 C34 H34 119.6 . . ?
C5 C4 H4 120.6 . . ?
C3 C4 C5 118.8(6) . . ?
C3 C4 H4 120.6 . . ?
C10 C9 H9 121.0 . . ?
C10 C9 C8 118.1(6) . . ?
C8 C9 H9 121.0 . . ?
C32 C37 H37 119.2 . . ?
C32 C37 C36 121.5(6) . . ?
C36 C37 H37 119.2 . . ?
C45 C50 H50 119.6 . . ?
C49 C50 C45 120.8(5) . . ?
C49 C50 H50 119.6 . . ?
C48 C49 H49 119.6 . . ?
C50 C49 C48 120.8(5) . . ?
C50 C49 H49 119.6 . . ?
C53 C54 H54 119.8 . . ?
C55 C54 C53 120.4(6) . . ?
C55 C54 H54 119.8 . . ?
C55 C56 H56 120.1 . . ?
C57 C56 H56 120.1 . . ?
C57 C56 C55 119.9(5) . . ?
C53 C58 H58 119.8 . . ?
C57 C58 C53 120.3(6) . . ?
C57 C58 H58 119.8 . . ?
C59 C60 H60 119.9 . . ?
C61 C60 C59 120.2(6) . . ?
C61 C60 H60 119.9 . . ?
C7 C8 C9 120.0(6) . . ?
C7 C8 H8 120.0 . . ?
C9 C8 H8 120.0 . . ?
C54 C55 C56 120.5(6) . . ?
C54 C55 H55 119.8 . . ?
C56 C55 H55 119.8 . . ?
C37 C36 H36 120.3 . . ?
C35 C36 C37 119.3(6) . . ?
C35 C36 H36 120.3 . . ?
C60 C61 H61 119.6 . . ?
C62 C61 C60 120.8(6) . . ?
C62 C61 H61 119.6 . . ?
C34 C35 C36 119.9(5) . . ?
C34 C35 H35 120.0 . . ?
C36 C35 H35 120.0 . . ?
C59 C64 H64 119.7 . . ?
C59 C64 C63 120.7(6) . . ?
C63 C64 H64 119.7 . . ?
C44 C52 H52A 109.5 . . ?
C44 C52 H52B 109.5 . . ?
C44 C52 H52C 109.5 . . ?
H52A C52 H52B 109.5 . . ?
H52A C52 H52C 109.5 . . ?
H52B C52 H52C 109.5 . . ?
C1 C11 H11A 108.8 . . ?
C1 C11 H11B 108.8 . . ?
C1 C11 C12 113.6(5) . . ?
H11A C11 H11B 107.7 . . ?
C12 C11 H11A 108.8 . . ?
C12 C11 H11B 108.8 . . ?
C56 C57 C58 120.0(6) . . ?
C56 C57 H57 120.0 . . ?
C58 C57 H57 120.0 . . ?
C41 C42 H42 119.3 . . ?
C43 C42 C41 121.4(5) . . ?
C43 C42 H42 119.3 . . ?
C1 C2 H2 119.7 . . ?
C3 C2 C1 120.6(6) . . ?
C3 C2 H2 119.7 . . ?
C4 C3 H3 120.4 . . ?
C2 C3 C4 119.3(6) . . ?
C2 C3 H3 120.4 . . ?
C11 C12 H12A 108.8 . . ?
C11 C12 H12B 108.8 . . ?
H12A C12 H12B 107.7 . . ?
C13 C12 C11 113.9(6) . . ?
C13 C12 H12A 108.8 . . ?
C13 C12 H12B 108.8 . . ?
C44 C51 H51A 109.5 . . ?
C44 C51 H51B 109.5 . . ?
C44 C51 H51C 109.5 . . ?
H51A C51 H51B 109.5 . . ?
H51A C51 H51C 109.5 . . ?
H51B C51 H51C 109.5 . . ?
C61 C62 H62 120.6 . . ?
C61 C62 C63 118.9(6) . . ?
C63 C62 H62 120.6 . . ?
C64 C63 H63 119.5 . . ?
C62 C63 C64 120.9(7) . . ?
C62 C63 H63 119.5 . . ?
C12 C13 H13A 107.5 . . ?
C12 C13 H13B 107.5 . . ?
C12 C13 H13C 110.5 . . ?
C12 C13 H13D 110.5 . . ?
C12 C13 C14 119.2(8) . . ?
C12 C13 C20 106.1(12) . . ?
H13A C13 H13B 107.0 . . ?
H13C C13 H13D 108.7 . . ?
C14 C13 H13A 107.5 . . ?
C14 C13 H13B 107.5 . . ?
C20 C13 H13C 110.5 . . ?
C20 C13 H13D 110.5 . . ?
C15 C14 C13 121.2(7) . . ?
C15 C14 C19 120.0 . . ?
C19 C14 C13 118.5(7) . . ?
C14 C15 H15 120.0 . . ?
C16 C15 C14 120.0 . . ?
C16 C15 H15 120.0 . . ?
C15 C16 H16 120.0 . . ?
C15 C16 C17 120.0 . . ?
C17 C16 H16 120.0 . . ?
C16 C17 H17 120.0 . . ?
C18 C17 C16 120.0 . . ?
C18 C17 H17 120.0 . . ?
C17 C18 H18 120.0 . . ?
C17 C18 C19 120.0 . . ?
C19 C18 H18 120.0 . . ?
C14 C19 H19 120.0 . . ?
C18 C19 C14 120.0 . . ?
C18 C19 H19 120.0 . . ?
C21 C20 C13 136.0(17) . . ?
C21 C20 C25 120.0 . . ?
C25 C20 C13 102.9(17) . . ?
C20 C21 H21 120.0 . . ?
C20 C21 C22 120.0 . . ?
C22 C21 H21 120.0 . . ?
C21 C22 H22 120.0 . . ?
C23 C22 C21 120.0 . . ?
C23 C22 H22 120.0 . . ?
C22 C23 H23 120.0 . . ?
C24 C23 C22 120.0 . . ?
C24 C23 H23 120.0 . . ?
C23 C24 H24 120.0 . . ?
C23 C24 C25 120.0 . . ?
C25 C24 H24 120.0 . . ?
C20 C25 H25 120.0 . . ?
C24 C25 C20 120.0 . . ?
C24 C25 H25 120.0 . . ?

loop_
_geom_bond_atom_site_label_1
_geom_bond_atom_site_label_2
_geom_bond_distance
_geom_bond_site_symmetry_2
_geom_bond_publ_flag
Cu1 P1 2.2642(13) . ?
Cu1 P2 2.2695(15) . ?
Cu1 N2 2.047(4) . ?
Cu1 N1 2.092(4) . ?
P1 C38 1.822(5) . ?
P1 C26 1.825(5) . ?
P1 C32 1.825(5) . ?
P2 C47 1.833(5) . ?
P2 C59 1.832(5) . ?
P2 C53 1.834(5) . ?
P3 F1 1.600(4) . ?
P3 F4 1.602(4) . ?
P3 F6 1.582(4) . ?
P3 F3 1.581(4) . ?
P3 F2 1.599(4) . ?
P3 F5 1.570(4) . ?
O1 C39 1.397(5) . ?
O1 C46 1.395(6) . ?
N2 C10 1.352(7) . ?
N2 C6 1.358(7) . ?
N1 C5 1.346(7) . ?
N1 C1 1.351(7) . ?
C38 C39 1.392(7) . ?
C38 C43 1.410(7) . ?
C27 H27 0.9500 . ?
C27 C26 1.388(7) . ?
C27 C28 1.394(8) . ?
C40 C39 1.384(7) . ?
C40 C41 1.396(7) . ?
C40 C44 1.532(8) . ?
C26 C31 1.402(7) . ?
C32 C33 1.400(7) . ?
C32 C37 1.386(7) . ?
C47 C46 1.399(7) . ?
C47 C48 1.382(8) . ?
C45 C46 1.374(7) . ?
C45 C44 1.538(7) . ?
C45 C50 1.395(8) . ?
C59 C60 1.393(8) . ?
C59 C64 1.376(8) . ?
C5 C6 1.483(8) . ?
C5 C4 1.387(8) . ?
C28 H28 0.9500 . ?
C28 C29 1.372(8) . ?
C31 H31 0.9500 . ?
C31 C30 1.374(8) . ?
C10 H10 0.9500 . ?
C10 C9 1.379(8) . ?
C53 C54 1.386(8) . ?
C53 C58 1.394(8) . ?
C41 H41 0.9500 . ?
C41 C42 1.389(8) . ?
C43 H43 0.9500 . ?
C43 C42 1.381(8) . ?
C44 C52 1.538(9) . ?
C44 C51 1.530(8) . ?
C7 H7 0.9500 . ?
C7 C6 1.400(8) . ?
C7 C8 1.359(9) . ?
C29 H29 0.9500 . ?
C29 C30 1.390(8) . ?
C48 H48 0.9500 . ?
C48 C49 1.396(8) . ?
C33 H33 0.9500 . ?
C33 C34 1.388(8) . ?
C30 H30 0.9500 . ?
C1 C11 1.491(9) . ?
C1 C2 1.380(8) . ?
C34 H34 0.9500 . ?
C34 C35 1.380(9) . ?
C4 H4 0.9500 . ?
C4 C3 1.369(10) . ?
C9 H9 0.9500 . ?
C9 C8 1.383(9) . ?
C37 H37 0.9500 . ?
C37 C36 1.387(8) . ?
C50 H50 0.9500 . ?
C50 C49 1.379(8) . ?
C49 H49 0.9500 . ?
C54 H54 0.9500 . ?
C54 C55 1.378(8) . ?
C56 H56 0.9500 . ?
C56 C55 1.380(9) . ?
C56 C57 1.378(10) . ?
C58 H58 0.9500 . ?
C58 C57 1.386(8) . ?
C60 H60 0.9500 . ?
C60 C61 1.387(9) . ?
C8 H8 0.9500 . ?
C55 H55 0.9500 . ?
C36 H36 0.9500 . ?
C36 C35 1.386(9) . ?
C61 H61 0.9500 . ?
C61 C62 1.369(11) . ?
C35 H35 0.9500 . ?
C64 H64 0.9500 . ?
C64 C63 1.381(9) . ?
C52 H52A 0.9800 . ?
C52 H52B 0.9800 . ?
C52 H52C 0.9800 . ?
C11 H11A 0.9900 . ?
C11 H11B 0.9900 . ?
C11 C12 1.543(9) . ?
C57 H57 0.9500 . ?
C42 H42 0.9500 . ?
C2 H2 0.9500 . ?
C2 C3 1.365(10) . ?
C3 H3 0.9500 . ?
C12 H12A 0.9900 . ?
C12 H12B 0.9900 . ?
C12 C13 1.496(10) . ?
C51 H51A 0.9800 . ?
C51 H51B 0.9800 . ?
C51 H51C 0.9800 . ?
C62 H62 0.9500 . ?
C62 C63 1.375(11) . ?
C63 H63 0.9500 . ?
C13 H13A 0.9900 . ?
C13 H13B 0.9900 . ?
C13 H13C 0.9900 . ?
C13 H13D 0.9900 . ?
C13 C14 1.513(9) . ?
C13 C20 1.523(14) . ?
C14 C15 1.3900 . ?
C14 C19 1.3900 . ?
C15 H15 0.9500 . ?
C15 C16 1.3900 . ?
C16 H16 0.9500 . ?
C16 C17 1.3900 . ?
C17 H17 0.9500 . ?
C17 C18 1.3900 . ?
C18 H18 0.9500 . ?
C18 C19 1.3900 . ?
C19 H19 0.9500 . ?
C20 C21 1.3900 . ?
C20 C25 1.3900 . ?
C21 H21 0.9500 . ?
C21 C22 1.3900 . ?
C22 H22 0.9500 . ?
C22 C23 1.3900 . ?
C23 H23 0.9500 . ?
C23 C24 1.3900 . ?
C24 H24 0.9500 . ?
C24 C25 1.3900 . ?
C25 H25 0.9500 . ?

loop_
_geom_torsion_atom_site_label_1
_geom_torsion_atom_site_label_2
_geom_torsion_atom_site_label_3
_geom_torsion_atom_site_label_4
_geom_torsion
_geom_torsion_site_symmetry_1
_geom_torsion_site_symmetry_2
_geom_torsion_site_symmetry_3
_geom_torsion_site_symmetry_4
_geom_torsion_publ_flag
Cu1 P1 C38 C39 -47.5(4) . . . . ?
Cu1 P1 C38 C43 125.6(4) . . . . ?
Cu1 P1 C26 C27 -9.4(5) . . . . ?
Cu1 P1 C26 C31 170.0(3) . . . . ?
Cu1 P1 C32 C33 104.8(4) . . . . ?
Cu1 P1 C32 C37 -70.9(4) . . . . ?
Cu1 P2 C47 C46 46.6(4) . . . . ?
Cu1 P2 C47 C48 -128.7(5) . . . . ?
Cu1 P2 C59 C60 -124.7(4) . . . . ?
Cu1 P2 C59 C64 54.5(5) . . . . ?
Cu1 P2 C53 C54 -151.1(4) . . . . ?
Cu1 P2 C53 C58 27.5(5) . . . . ?
Cu1 N2 C10 C9 179.9(4) . . . . ?
Cu1 N2 C6 C5 1.1(5) . . . . ?
Cu1 N2 C6 C7 -178.9(4) . . . . ?
Cu1 N1 C5 C6 -0.4(5) . . . . ?
Cu1 N1 C5 C4 178.8(4) . . . . ?
Cu1 N1 C1 C11 4.2(7) . . . . ?
Cu1 N1 C1 C2 -177.4(4) . . . . ?
P1 C38 C39 O1 -5.8(6) . . . . ?
P1 C38 C39 C40 175.0(4) . . . . ?
P1 C38 C43 C42 -174.4(4) . . . . ?
P1 C26 C31 C30 178.8(4) . . . . ?
P1 C32 C33 C34 -175.4(4) . . . . ?
P1 C32 C37 C36 177.2(5) . . . . ?
P2 C47 C46 O1 5.7(6) . . . . ?
P2 C47 C46 C45 -174.1(4) . . . . ?
P2 C47 C48 C49 173.1(5) . . . . ?
P2 C59 C60 C61 -179.7(4) . . . . ?
P2 C59 C64 C63 178.8(6) . . . . ?
P2 C53 C54 C55 178.3(5) . . . . ?
P2 C53 C58 C57 -178.8(5) . . . . ?
N2 C10 C9 C8 -1.0(9) . . . . ?
N1 C5 C6 N2 -0.4(6) . . . . ?
N1 C5 C6 C7 179.6(5) . . . . ?
N1 C5 C4 C3 -0.5(9) . . . . ?
N1 C1 C11 C12 128.2(6) . . . . ?
N1 C1 C2 C3 -2.2(9) . . . . ?
C38 P1 C26 C27 118.7(4) . . . . ?
C38 P1 C26 C31 -61.9(4) . . . . ?
C38 P1 C32 C33 -19.8(5) . . . . ?
C38 P1 C32 C37 164.6(4) . . . . ?
C38 C43 C42 C41 0.6(9) . . . . ?
C27 C26 C31 C30 -1.7(7) . . . . ?
C27 C28 C29 C30 -0.8(8) . . . . ?
C40 C41 C42 C43 -0.1(9) . . . . ?
C39 O1 C46 C47 -143.8(4) . . . . ?
C39 O1 C46 C45 36.1(7) . . . . ?
C39 C38 C43 C42 -1.2(8) . . . . ?
C39 C40 C41 C42 0.2(8) . . . . ?
C39 C40 C44 C45 35.3(6) . . . . ?
C39 C40 C44 C52 -80.5(6) . . . . ?
C39 C40 C44 C51 158.1(5) . . . . ?
C26 P1 C38 C39 -178.5(4) . . . . ?
C26 P1 C38 C43 -5.4(5) . . . . ?
C26 P1 C32 C33 -127.4(4) . . . . ?
C26 P1 C32 C37 56.9(4) . . . . ?
C26 C27 C28 C29 0.7(8) . . . . ?
C26 C31 C30 C29 1.6(8) . . . . ?
C32 P1 C38 C39 76.2(4) . . . . ?
C32 P1 C38 C43 -110.8(5) . . . . ?
C32 P1 C26 C27 -133.1(4) . . . . ?
C32 P1 C26 C31 46.3(4) . . . . ?
C32 C33 C34 C35 -0.5(8) . . . . ?
C32 C37 C36 C35 -2.5(9) . . . . ?
C47 P2 C59 C60 2.7(5) . . . . ?
C47 P2 C59 C64 -178.0(5) . . . . ?
C47 P2 C53 C54 81.5(5) . . . . ?
C47 P2 C53 C58 -100.0(5) . . . . ?
C47 C48 C49 C50 1.0(10) . . . . ?
C45 C50 C49 C48 0.8(10) . . . . ?
C59 P2 C47 C46 -80.4(4) . . . . ?
C59 P2 C47 C48 104.4(5) . . . . ?
C59 P2 C53 C54 -25.3(5) . . . . ?
C59 P2 C53 C58 153.3(4) . . . . ?
C59 C60 C61 C62 -0.1(9) . . . . ?
C59 C64 C63 C62 2.0(11) . . . . ?
C5 N1 C1 C11 -176.9(5) . . . . ?
C5 N1 C1 C2 1.5(8) . . . . ?
C5 C4 C3 C2 -0.2(10) . . . . ?
C46 O1 C39 C38 145.5(4) . . . . ?
C46 O1 C39 C40 -35.3(6) . . . . ?
C46 C47 C48 C49 -2.1(8) . . . . ?
C46 C45 C44 C40 -34.7(7) . . . . ?
C46 C45 C44 C52 80.5(6) . . . . ?
C46 C45 C44 C51 -157.9(6) . . . . ?
C46 C45 C50 C49 -1.3(9) . . . . ?
C28 C27 C26 P1 180.0(4) . . . . ?
C28 C27 C26 C31 0.6(7) . . . . ?
C28 C29 C30 C31 -0.3(8) . . . . ?
C10 N2 C6 C5 179.9(4) . . . . ?
C10 N2 C6 C7 -0.2(7) . . . . ?
C10 C9 C8 C7 -0.4(9) . . . . ?
C53 P2 C47 C46 173.6(4) . . . . ?
C53 P2 C47 C48 -1.6(6) . . . . ?
C53 P2 C59 C60 109.4(5) . . . . ?
C53 P2 C59 C64 -71.3(5) . . . . ?
C53 C54 C55 C56 0.6(9) . . . . ?
C53 C58 C57 C56 0.2(10) . . . . ?
C41 C40 C39 O1 -180.0(5) . . . . ?
C41 C40 C39 C38 -0.8(8) . . . . ?
C41 C40 C44 C45 -147.2(5) . . . . ?
C41 C40 C44 C52 97.0(6) . . . . ?
C41 C40 C44 C51 -24.3(8) . . . . ?
C43 C38 C39 O1 -179.5(4) . . . . ?
C43 C38 C39 C40 1.3(8) . . . . ?
C44 C40 C39 O1 -2.2(7) . . . . ?
C44 C40 C39 C38 176.9(5) . . . . ?
C44 C40 C41 C42 -177.4(5) . . . . ?
C44 C45 C46 O1 1.0(8) . . . . ?
C44 C45 C46 C47 -179.1(5) . . . . ?
C44 C45 C50 C49 177.9(6) . . . . ?
C48 C47 C46 O1 -178.6(5) . . . . ?
C48 C47 C46 C45 1.5(8) . . . . ?
C6 N2 C10 C9 1.3(8) . . . . ?
C6 C5 C4 C3 178.7(5) . . . . ?
C6 C7 C8 C9 1.5(9) . . . . ?
C33 C32 C37 C36 1.3(8) . . . . ?
C33 C34 C35 C36 -0.7(9) . . . . ?
C1 N1 C5 C6 -179.5(4) . . . . ?
C1 N1 C5 C4 -0.2(7) . . . . ?
C1 C11 C12 C13 -50.9(8) . . . . ?
C1 C2 C3 C4 1.5(10) . . . . ?
C4 C5 C6 N2 -179.7(5) . . . . ?
C4 C5 C6 C7 0.3(8) . . . . ?
C37 C32 C33 C34 0.2(8) . . . . ?
C37 C36 C35 C34 2.1(9) . . . . ?
C50 C45 C46 O1 -179.7(5) . . . . ?
C50 C45 C46 C47 0.1(8) . . . . ?
C50 C45 C44 C40 146.1(6) . . . . ?
C50 C45 C44 C52 -98.7(7) . . . . ?
C50 C45 C44 C51 22.9(8) . . . . ?
C54 C53 C58 C57 -0.1(9) . . . . ?
C58 C53 C54 C55 -0.2(8) . . . . ?
C60 C59 C64 C63 -1.9(9) . . . . ?
C60 C61 C62 C63 0.0(10) . . . . ?
C8 C7 C6 N2 -1.2(8) . . . . ?
C8 C7 C6 C5 178.8(5) . . . . ?
C55 C56 C57 C58 0.2(10) . . . . ?
C61 C62 C63 C64 -1.0(11) . . . . ?
C64 C59 C60 C61 1.0(8) . . . . ?
C11 C1 C2 C3 176.2(6) . . . . ?
C11 C12 C13 C14 176.7(8) . . . . ?
C11 C12 C13 C20 179.6(9) . . . . ?
C57 C56 C55 C54 -0.6(10) . . . . ?
C2 C1 C11 C12 -50.2(8) . . . . ?
C12 C13 C14 C15 -32.0(13) . . . . ?
C12 C13 C14 C19 153.6(7) . . . . ?
C12 C13 C20 C21 4.2(19) . . . . ?
C12 C13 C20 C25 171.5(8) . . . . ?
C13 C14 C15 C16 -174.3(12) . . . . ?
C13 C14 C19 C18 174.4(11) . . . . ?
C13 C20 C21 C22 165.6(19) . . . . ?
C13 C20 C25 C24 -169.8(14) . . . . ?
C14 C15 C16 C17 0.0 . . . . ?
C15 C14 C19 C18 0.0 . . . . ?
C15 C16 C17 C18 0.0 . . . . ?
C16 C17 C18 C19 0.0 . . . . ?
C17 C18 C19 C14 0.0 . . . . ?
C19 C14 C15 C16 0.0 . . . . ?
C20 C21 C22 C23 0.0 . . . . ?
C21 C20 C25 C24 0.0 . . . . ?
C21 C22 C23 C24 0.0 . . . . ?
C22 C23 C24 C25 0.0 . . . . ?
C23 C24 C25 C20 0.0 . . . . ?
C25 C20 C21 C22 0.0 . . . . ?

loop_
_smtbx_masks_void_nr
_smtbx_masks_void_average_x
_smtbx_masks_void_average_y
_smtbx_masks_void_average_z
_smtbx_masks_void_volume
_smtbx_masks_void_count_electrons
_smtbx_masks_void_content
1 0.000 0.000 0.000 240.5 69.6 '1.6 C4H10O1'
2 -0.058 0.440 0.750 8.0 0.0 ?
3 0.058 0.560 0.250 8.0 0.0 ?
